data_7047331
loop_
_publ_author_name
'Yue, Zenghui'
'Lin, Jian'
'Silver, Mark Andrew'
'Han, Ling'
'Li, Xiaoyun'
'Zhou, Jing'
'Guo, Xiaojing'
'Bao, Hong-liang'
'Huang, Yuying'
'Wang, Jian-Qiang'

_publ_section_title
;
 Anionic Uranyl Oxyfluorides as a Bifunctional Platform for Highly
 Selective Ion-Exchange and Photocatalytic Degradation of Organic Dyes
;
_journal_name_full 'Dalton Transactions'
_journal_paper_doi 10.1039/C8DT02309C
_journal_year 2018
_chemical_formula_moiety C16H40F10N2O11U4
_chemical_formula_sum 'C16 H40 F10 N2 O11 U4'
_chemical_formula_weight 1578.62
_chemical_melting_point ?
_chemical_name_common 'Tetraethylammonium uranyl oxyfluoride'
_space_group_crystal_system monoclinic
_space_group_IT_number 14
_space_group_name_Hall '-P 2yn'
_space_group_name_H-M_alt 'P 1 21/n 1'
_symmetry_space_group_name_Hall '-P 2yn'
_symmetry_space_group_name_H-M 'P 1 21/n 1'
_atom_sites_solution_hydrogens geom
_audit_creation_method SHELXL-2014/7
_audit_update_record
;
2018-08-08 deposited with the CCDC.
2018-08-21 downloaded from the CCDC.
;
_cell_angle_alpha 90
_cell_angle_beta 98.762(4)
_cell_angle_gamma 90
_cell_formula_units_Z 4
_cell_length_a 13.8413(18)
_cell_length_b 15.531(2)
_cell_length_c 16.556(2)
_cell_measurement_reflns_used 96180
_cell_measurement_temperature 173(2)
_cell_measurement_theta_max 27.573
_cell_measurement_theta_min 2.218
_cell_volume 3517.5(8)
_computing_cell_refinement 'Bruker SAINT'
_computing_data_collection 'Bruker APEX2'
_computing_data_reduction 'Bruker SAINT'
_computing_molecular_graphics 'Bruker SHELXTL'
_computing_publication_material 'Bruker SHELXTL'
_computing_structure_refinement 'SHELXL-2014/7 (Sheldrick, 2014)'
_diffrn_ambient_temperature 173(2)
_diffrn_measured_fraction_theta_full 0.999
_diffrn_measured_fraction_theta_max 0.998
_diffrn_measurement_device_type 'Bruker APEX-II'
_diffrn_measurement_method '0.5 wide w/ exposures'
_diffrn_radiation_type MoK\a
_diffrn_radiation_wavelength 0.71073
_diffrn_reflns_av_R_equivalents 0.0668
_diffrn_reflns_av_unetI/netI 0.0312
_diffrn_reflns_Laue_measured_fraction_full 0.999
_diffrn_reflns_Laue_measured_fraction_max 0.998
_diffrn_reflns_limit_h_max 17
_diffrn_reflns_limit_h_min -18
_diffrn_reflns_limit_k_max 20
_diffrn_reflns_limit_k_min -20
_diffrn_reflns_limit_l_max 21
_diffrn_reflns_limit_l_min -21
_diffrn_reflns_number 96180
_diffrn_reflns_point_group_measured_fraction_full 0.999
_diffrn_reflns_point_group_measured_fraction_max 0.998
_diffrn_reflns_theta_full 25.242
_diffrn_reflns_theta_max 27.573
_diffrn_reflns_theta_min 2.218
_diffrn_source 'Turbo X-ray Source'
_exptl_absorpt_coefficient_mu 18.458
_exptl_absorpt_correction_T_max 0.666
_exptl_absorpt_correction_T_min 0.017
_exptl_absorpt_correction_type multi-scan
_exptl_absorpt_process_details SHELTXPREP
_exptl_crystal_colour Yellow
_exptl_crystal_density_diffrn 2.981
_exptl_crystal_density_meas ?
_exptl_crystal_density_method 'Not measured'
_exptl_crystal_description Plate
_exptl_crystal_F_000 2784
_exptl_crystal_size_max 0.325
_exptl_crystal_size_mid 0.200
_exptl_crystal_size_min 0.022
_refine_diff_density_max 1.977
_refine_diff_density_min -2.347
_refine_diff_density_rms 0.643
_refine_ls_extinction_method none
_refine_ls_goodness_of_fit_ref 1.184
_refine_ls_hydrogen_treatment constr
_refine_ls_matrix_type full
_refine_ls_number_parameters 388
_refine_ls_number_reflns 8114
_refine_ls_number_restraints 24
_refine_ls_restrained_S_all 1.196
_refine_ls_R_factor_all 0.0414
_refine_ls_R_factor_gt 0.0315
_refine_ls_shift/su_max 0.001
_refine_ls_shift/su_mean 0.000
_refine_ls_structure_factor_coef Fsqd
_refine_ls_weighting_details 'w=1/[\s^2^(Fo^2^)+(0.0281P)^2^+28.5817P] where P=(Fo^2^+2Fc^2^)/3'
_refine_ls_weighting_scheme calc
_refine_ls_wR_factor_gt 0.0747
_refine_ls_wR_factor_ref 0.0774
_reflns_Friedel_coverage 0.000
_reflns_number_gt 7055
_reflns_number_total 8114
_reflns_threshold_expression 'I > 2\s(I)'
_cod_data_source_file c8dt02309c2.cif
_cod_data_source_block EtUF-1
_cod_depositor_comments
;
The following automatic conversions were performed:

'_chemical_melting_point' value 'N/A' was changed to '?' - the value
is undefined or not given.

'_exptl_crystal_density_meas' value 'Not measured' was changed to '?'
- the value is perceived as not measured.

Automatic conversion script
Id: cif_fix_values 4973 2017-02-22 13:04:09Z antanas 
;
_cod_original_cell_volume 3517.7(8)
_cod_database_code 7047331
_shelx_shelxl_version_number 2014/7
_shelx_space_group_comment
;
The symmetry employed for this shelxl refinement is uniquely defined
by the following loop, which should always be used as a source of
symmetry information in preference to the above space-group names.
They are only intended as comments.
;

loop_
_space_group_symop_operation_xyz
'x, y, z'
'-x+1/2, y+1/2, -z+1/2'
'-x, -y, -z'
'x-1/2, -y-1/2, z-1/2'

loop_
_atom_site_label
_atom_site_type_symbol
_atom_site_fract_x
_atom_site_fract_y
_atom_site_fract_z
_atom_site_U_iso_or_equiv
_atom_site_adp_type
_atom_site_occupancy
_atom_site_site_symmetry_order
_atom_site_calc_flag
_atom_site_refinement_flags_posn
_atom_site_refinement_flags_adp
U1 U 0.51805(2) 0.11588(2) 0.25961(2) 0.01441(7) Uani 1 1 d . .
U2 U 0.40908(2) 0.39122(2) 0.23309(2) 0.01509(7) Uani 1 1 d . .
U3 U 0.54488(2) 0.65736(2) 0.26106(2) 0.01493(7) Uani 1 1 d . .
U4 U 0.37389(2) 0.85325(2) 0.27478(2) 0.01595(7) Uani 1 1 d . .
F1 F 0.5310(3) 0.8058(3) 0.2803(3) 0.0270(11) Uani 1 1 d . .
F2 F 0.5737(3) 0.3884(3) 0.2341(3) 0.0281(11) Uani 1 1 d . .
F3 F 0.2215(3) 0.7937(3) 0.2679(4) 0.0350(13) Uani 1 1 d . .
F4 F 0.3848(3) 0.7036(3) 0.2661(3) 0.0284(11) Uani 1 1 d . .
F5 F 0.4572(3) 0.9806(3) 0.2803(3) 0.0282(10) Uani 1 1 d . U
F6 F 0.4511(4) 0.5336(3) 0.2377(3) 0.0320(11) Uani 1 1 d . U
F7 F 0.6596(3) 0.0496(3) 0.2806(3) 0.0321(12) Uani 1 1 d . .
F8 F 0.2538(3) 0.4577(3) 0.2278(3) 0.0314(12) Uani 1 1 d . .
F9 F 0.4540(3) 0.2494(3) 0.2286(3) 0.0330(11) Uani 1 1 d . U
F10 F 0.6926(4) 0.7090(4) 0.2733(4) 0.0473(14) Uani 1 1 d . U
O1 O 0.3879(5) 0.8495(4) 0.3828(4) 0.0341(14) Uani 1 1 d . .
O2 O 0.3921(5) 0.3930(4) 0.1250(4) 0.0324(14) Uani 1 1 d . .
O3 O 0.5209(4) 0.1366(4) 0.3650(4) 0.0315(14) Uani 1 1 d . .
O4 O 0.5607(5) 0.6405(4) 0.3678(4) 0.0420(16) Uani 1 1 d . .
O5 O 0.5107(4) 0.0956(4) 0.1540(4) 0.0323(14) Uani 1 1 d . .
O6 O 0.5274(5) 0.6731(4) 0.1534(4) 0.0373(15) Uani 1 1 d . .
O7 O 0.3592(4) 0.8567(4) 0.1671(4) 0.0319(14) Uani 1 1 d . .
O8 O 0.4260(4) 0.3903(4) 0.3402(4) 0.0353(15) Uani 1 1 d . .
OW1 O 0.3323(4) 0.1167(3) 0.2419(4) 0.0293(14) Uani 1 1 d . .
OW2 O 0.6408(4) 0.2273(3) 0.2593(4) 0.0307(14) Uani 1 1 d . .
OW3 O 0.6595(4) 0.5377(3) 0.2534(4) 0.0262(13) Uani 1 1 d . .
N1 N 0.2649(5) 0.6281(4) -0.0142(4) 0.0201(13) Uani 1 1 d . .
N2 N 0.2386(5) 0.6139(5) 0.5300(4) 0.0313(17) Uani 1 1 d . .
C1 C 0.3348(7) 0.5575(5) 0.0168(5) 0.0298(19) Uani 1 1 d . .
H1A H 0.3034 0.5201 0.0518 0.036 Uiso 1 1 calc R U
H1B H 0.3914 0.5830 0.0500 0.036 Uiso 1 1 calc R U
C2 C 0.1730(6) 0.5924(6) -0.0641(6) 0.034(2) Uani 1 1 d . .
H2A H 0.1314 0.6402 -0.0848 0.040 Uiso 1 1 calc R U
H2B H 0.1910 0.5622 -0.1109 0.040 Uiso 1 1 calc R U
C5 C 0.2102(7) 0.6959(7) 0.4826(6) 0.043(2) Uani 1 1 d . .
H5A H 0.1398 0.6963 0.4666 0.051 Uiso 1 1 calc R U
H5B H 0.2395 0.6949 0.4329 0.051 Uiso 1 1 calc R U
C16 C 0.4087(9) 0.6123(12) 0.4871(9) 0.096(6) Uani 1 1 d . .
H16A H 0.4769 0.6090 0.5091 0.145 Uiso 1 1 calc R U
H16B H 0.3915 0.5646 0.4509 0.145 Uiso 1 1 calc R U
H16C H 0.3960 0.6653 0.4575 0.145 Uiso 1 1 calc R U
C3 C 0.2405(6) 0.6755(6) 0.0598(5) 0.0300(19) Uani 1 1 d . .
H3A H 0.2206 0.6333 0.0973 0.036 Uiso 1 1 calc R U
H3B H 0.2997 0.7026 0.0870 0.036 Uiso 1 1 calc R U
C12 C 0.1150(8) 0.5324(7) -0.0194(7) 0.055(3) Uani 1 1 d . .
H12A H 0.0583 0.5131 -0.0556 0.082 Uiso 1 1 calc R U
H12B H 0.1546 0.4837 0.0000 0.082 Uiso 1 1 calc R U
H12C H 0.0948 0.5619 0.0262 0.082 Uiso 1 1 calc R U
C6 C 0.2022(8) 0.5393(7) 0.4760(6) 0.047(3) Uani 1 1 d . .
H6A H 0.2355 0.5398 0.4285 0.056 Uiso 1 1 calc R U
H6B H 0.1330 0.5474 0.4569 0.056 Uiso 1 1 calc R U
C11 C 0.3699(8) 0.5028(6) -0.0492(6) 0.045(2) Uani 1 1 d . .
H11A H 0.4141 0.4595 -0.0242 0.067 Uiso 1 1 calc R U
H11B H 0.3149 0.4758 -0.0817 0.067 Uiso 1 1 calc R U
H11C H 0.4030 0.5388 -0.0835 0.067 Uiso 1 1 calc R U
C10 C 0.1628(8) 0.7426(6) 0.0446(7) 0.049(3) Uani 1 1 d . .
H10A H 0.1534 0.7683 0.0955 0.074 Uiso 1 1 calc R U
H10B H 0.1822 0.7860 0.0091 0.074 Uiso 1 1 calc R U
H10C H 0.1028 0.7166 0.0193 0.074 Uiso 1 1 calc R U
C7 C 0.3484(7) 0.6092(8) 0.5563(6) 0.048(3) Uani 1 1 d . .
H7A H 0.3636 0.5562 0.5866 0.057 Uiso 1 1 calc R U
H7B H 0.3681 0.6567 0.5932 0.057 Uiso 1 1 calc R U
C4 C 0.3097(7) 0.6881(6) -0.0695(5) 0.033(2) Uani 1 1 d . .
H4A H 0.2635 0.7341 -0.0861 0.040 Uiso 1 1 calc R U
H4B H 0.3188 0.6567 -0.1184 0.040 Uiso 1 1 calc R U
C8 C 0.1952(7) 0.6121(6) 0.6084(5) 0.033(2) Uani 1 1 d . .
H8A H 0.2203 0.6609 0.6416 0.039 Uiso 1 1 calc R U
H8B H 0.2174 0.5602 0.6383 0.039 Uiso 1 1 calc R U
C15 C 0.0850(8) 0.6145(7) 0.5972(8) 0.055(3) Uani 1 1 d . .
H15A H 0.0636 0.6131 0.6497 0.083 Uiso 1 1 calc R U
H15B H 0.0621 0.6663 0.5691 0.083 Uiso 1 1 calc R U
H15C H 0.0591 0.5655 0.5657 0.083 Uiso 1 1 calc R U
C14 C 0.2167(11) 0.4513(8) 0.5167(8) 0.077(5) Uani 1 1 d . .
H14A H 0.1916 0.4075 0.4782 0.116 Uiso 1 1 calc R U
H14B H 0.2851 0.4417 0.5345 0.116 Uiso 1 1 calc R U
H14C H 0.1825 0.4494 0.5629 0.116 Uiso 1 1 calc R U
C13 C 0.2400(11) 0.7787(8) 0.5280(8) 0.069(4) Uani 1 1 d . .
H13A H 0.2192 0.8270 0.4936 0.103 Uiso 1 1 calc R U
H13B H 0.2099 0.7814 0.5765 0.103 Uiso 1 1 calc R U
H13C H 0.3098 0.7801 0.5428 0.103 Uiso 1 1 calc R U
C9 C 0.4060(8) 0.7281(7) -0.0340(7) 0.053(3) Uani 1 1 d . .
H9A H 0.4281 0.7650 -0.0740 0.079 Uiso 1 1 calc R U
H9B H 0.3979 0.7612 0.0134 0.079 Uiso 1 1 calc R U
H9C H 0.4534 0.6835 -0.0189 0.079 Uiso 1 1 calc R U

loop_
_atom_site_aniso_label
_atom_site_aniso_U_11
_atom_site_aniso_U_22
_atom_site_aniso_U_33
_atom_site_aniso_U_23
_atom_site_aniso_U_13
_atom_site_aniso_U_12
U1 0.00959(12) 0.00869(12) 0.02585(15) 0.00159(10) 0.00557(10) -0.00004(9)
U2 0.00812(12) 0.00958(12) 0.02810(15) 0.00288(10) 0.00441(10) -0.00015(9)
U3 0.00867(12) 0.01164(13) 0.02503(15) -0.00263(10) 0.00429(10) -0.00048(9)
U4 0.00884(12) 0.00972(12) 0.03002(16) 0.00042(11) 0.00527(10) -0.00089(9)
F1 0.009(2) 0.014(2) 0.059(3) -0.009(2) 0.007(2) -0.0021(16)
F2 0.011(2) 0.021(2) 0.054(3) 0.000(2) 0.009(2) -0.0013(17)
F3 0.014(2) 0.011(2) 0.080(4) -0.001(2) 0.010(2) -0.0009(17)
F4 0.011(2) 0.012(2) 0.064(3) -0.005(2) 0.009(2) 0.0010(17)
F5 0.0269(13) 0.0263(13) 0.0317(13) 0.0017(9) 0.0052(9) -0.0011(9)
F6 0.0305(14) 0.0299(14) 0.0359(14) 0.0000(9) 0.0055(9) -0.0006(9)
F7 0.018(2) 0.020(2) 0.060(3) 0.011(2) 0.009(2) 0.0082(19)
F8 0.015(2) 0.0094(19) 0.072(4) -0.001(2) 0.013(2) -0.0004(17)
F9 0.0264(17) 0.0278(17) 0.0451(19) 0.0031(15) 0.0063(15) 0.0012(15)
F10 0.039(2) 0.044(2) 0.060(2) -0.0085(17) 0.0131(16) -0.0022(16)
O1 0.039(4) 0.031(3) 0.036(4) 0.000(3) 0.016(3) -0.002(3)
O2 0.039(4) 0.028(3) 0.029(3) 0.008(3) 0.005(3) 0.000(3)
O3 0.035(3) 0.033(3) 0.029(3) -0.010(3) 0.012(3) -0.007(3)
O4 0.044(4) 0.052(4) 0.030(3) 0.002(3) 0.003(3) 0.015(3)
O5 0.030(3) 0.038(3) 0.030(3) -0.002(3) 0.006(3) -0.002(3)
O6 0.053(4) 0.031(3) 0.029(3) 0.006(3) 0.007(3) 0.004(3)
O7 0.024(3) 0.036(3) 0.034(3) 0.007(3) -0.001(3) -0.004(3)
O8 0.028(3) 0.049(4) 0.029(3) 0.003(3) 0.006(3) -0.008(3)
OW1 0.010(2) 0.019(3) 0.060(4) 0.001(3) 0.006(3) 0.001(2)
OW2 0.016(3) 0.016(3) 0.063(4) 0.005(3) 0.018(3) -0.001(2)
OW3 0.014(3) 0.017(3) 0.050(4) -0.004(3) 0.014(2) 0.003(2)
N1 0.021(3) 0.023(3) 0.016(3) 0.000(3) 0.002(3) 0.000(3)
N2 0.026(4) 0.041(4) 0.024(4) 0.001(3) -0.003(3) 0.009(3)
C1 0.034(5) 0.027(4) 0.027(4) 0.008(4) 0.002(4) 0.005(4)
C2 0.027(4) 0.040(5) 0.033(5) -0.009(4) 0.000(4) -0.002(4)
C5 0.040(6) 0.049(6) 0.036(5) 0.012(5) -0.005(4) 0.001(5)
C16 0.037(7) 0.193(19) 0.064(9) 0.027(10) 0.023(6) 0.015(9)
C3 0.035(5) 0.030(4) 0.027(5) -0.007(4) 0.011(4) -0.004(4)
C12 0.046(6) 0.053(7) 0.067(8) -0.019(6) 0.018(6) -0.028(5)
C6 0.055(7) 0.051(6) 0.028(5) -0.012(5) -0.010(5) 0.016(5)
C11 0.049(6) 0.036(5) 0.052(6) 0.003(5) 0.017(5) 0.014(5)
C10 0.063(7) 0.030(5) 0.060(7) -0.014(5) 0.028(6) 0.000(5)
C7 0.029(5) 0.085(8) 0.030(5) 0.011(5) 0.006(4) 0.012(5)
C4 0.042(5) 0.031(5) 0.027(5) 0.012(4) 0.010(4) -0.003(4)
C8 0.040(5) 0.034(5) 0.028(5) 0.006(4) 0.016(4) 0.003(4)
C15 0.039(6) 0.052(7) 0.081(9) -0.001(6) 0.029(6) 0.005(5)
C14 0.119(13) 0.043(7) 0.059(8) -0.019(6) -0.018(8) 0.022(7)
C13 0.098(10) 0.049(7) 0.055(8) 0.019(6) -0.003(7) -0.001(7)
C9 0.049(6) 0.048(6) 0.062(7) 0.021(5) 0.012(5) -0.018(5)

loop_
_atom_type_symbol
_atom_type_description
_atom_type_scat_dispersion_real
_atom_type_scat_dispersion_imag
_atom_type_scat_source
C C 0.0033 0.0016 'International Tables Vol C Tables 4.2.6.8 and 6.1.1.4'
N N 0.0061 0.0033 'International Tables Vol C Tables 4.2.6.8 and 6.1.1.4'
O O 0.0106 0.0060 'International Tables Vol C Tables 4.2.6.8 and 6.1.1.4'
F F 0.0171 0.0103 'International Tables Vol C Tables 4.2.6.8 and 6.1.1.4'
U U -9.6767 9.6646 'International Tables Vol C Tables 4.2.6.8 and 6.1.1.4'
H H 0.0000 0.0000 'International Tables Vol C Tables 4.2.6.8 and 6.1.1.4'

loop_
_geom_angle_atom_site_label_1
_geom_angle_atom_site_label_2
_geom_angle_atom_site_label_3
_geom_angle
_geom_angle_site_symmetry_1
_geom_angle_site_symmetry_3
O5 U1 O3 178.0(3) . .
O5 U1 F7 89.4(2) . .
O3 U1 F7 92.5(2) . .
O5 U1 F9 88.7(2) . .
O3 U1 F9 90.4(2) . .
F7 U1 F9 140.25(17) . .
O5 U1 F5 91.0(2) . 1_545
O3 U1 F5 88.4(2) . 1_545
F7 U1 F5 83.51(17) . 1_545
F9 U1 F5 136.21(16) . 1_545
O5 U1 OW2 93.4(3) . .
O3 U1 OW2 87.8(2) . .
F7 U1 OW2 74.09(17) . .
F9 U1 OW2 66.42(17) . .
F5 U1 OW2 157.09(18) 1_545 .
O5 U1 OW1 89.0(2) . .
O3 U1 OW1 89.0(2) . .
F7 U1 OW1 152.10(17) . .
F9 U1 OW1 67.53(17) . .
F5 U1 OW1 68.68(16) 1_545 .
OW2 U1 OW1 133.81(17) . .
O8 U2 O2 179.5(3) . .
O8 U2 F2 90.8(2) . .
O2 U2 F2 89.2(2) . .
O8 U2 F6 88.8(2) . .
O2 U2 F6 90.7(2) . .
F2 U2 F6 76.64(16) . .
O8 U2 F9 91.7(2) . .
O2 U2 F9 88.7(2) . .
F2 U2 F9 72.92(16) . .
F6 U2 F9 149.56(17) . .
O8 U2 F3 89.2(2) . 2_545
O2 U2 F3 91.1(2) . 2_545
F2 U2 F3 138.90(15) . 2_545
F6 U2 F3 144.43(16) . 2_545
F9 U2 F3 66.00(15) . 2_545
O8 U2 F8 91.2(2) . .
O2 U2 F8 88.6(2) . .
F2 U2 F8 155.25(15) . .
F6 U2 F8 78.74(16) . .
F9 U2 F8 131.65(15) . .
F3 U2 F8 65.80(14) 2_545 .
O4 U3 O6 179.1(3) . .
O4 U3 F10 89.4(3) . .
O6 U3 F10 91.4(3) . .
O4 U3 F6 91.4(3) . .
O6 U3 F6 87.7(2) . .
F10 U3 F6 144.61(19) . .
O4 U3 F1 90.6(3) . .
O6 U3 F1 90.0(2) . .
F10 U3 F1 73.71(18) . .
F6 U3 F1 141.64(16) . .
O4 U3 F4 89.1(3) . .
O6 U3 F4 90.5(3) . .
F10 U3 F4 139.77(18) . .
F6 U3 F4 75.63(16) . .
F1 U3 F4 66.11(14) . .
O4 U3 OW3 87.5(3) . .
O6 U3 OW3 92.4(3) . .
F10 U3 OW3 71.3(2) . .
F6 U3 OW3 73.39(17) . .
F1 U3 OW3 144.97(16) . .
F4 U3 OW3 148.73(16) . .
O7 U4 O1 179.6(3) . .
O7 U4 F5 89.7(2) . .
O1 U4 F5 90.7(2) . .
O7 U4 F1 90.8(2) . .
O1 U4 F1 89.5(2) . .
F5 U4 F1 78.82(15) . .
O7 U4 F3 89.9(2) . .
O1 U4 F3 89.7(2) . .
F5 U4 F3 143.81(16) . .
F1 U4 F3 137.37(15) . .
O7 U4 F4 88.1(2) . .
O1 U4 F4 91.8(2) . .
F5 U4 F4 145.83(15) . .
F1 U4 F4 67.13(14) . .
F3 U4 F4 70.29(15) . .
O7 U4 F8 89.4(2) . 2
O1 U4 F8 90.4(2) . 2
F5 U4 F8 77.34(15) . 2
F1 U4 F8 156.16(14) . 2
F3 U4 F8 66.48(15) . 2
F4 U4 F8 136.70(14) . 2
U4 F1 U3 114.20(17) . .
U4 F3 U2 116.13(18) . 2
U4 F4 U3 112.21(17) . .
U4 F5 U1 167.3(2) . 1_565
U2 F6 U3 160.2(2) . .
U2 F8 U4 111.58(16) . 2_545
U1 F9 U2 164.4(3) . .
C1 N1 C4 110.9(6) . .
C1 N1 C3 106.9(6) . .
C4 N1 C3 110.9(6) . .
C1 N1 C2 111.3(6) . .
C4 N1 C2 106.6(6) . .
C3 N1 C2 110.4(6) . .
C6 N2 C8 110.8(8) . .
C6 N2 C5 107.5(7) . .
C8 N2 C5 110.8(7) . .
C6 N2 C7 111.4(8) . .
C8 N2 C7 105.4(7) . .
C5 N2 C7 111.0(8) . .
N1 C1 C11 115.0(7) . .
C12 C2 N1 115.4(8) . .
N2 C5 C13 115.2(8) . .
C10 C3 N1 116.6(8) . .
N2 C6 C14 114.7(8) . .
N2 C7 C16 115.1(9) . .
N1 C4 C9 116.1(7) . .
N2 C8 C15 114.9(8) . .

loop_
_geom_bond_atom_site_label_1
_geom_bond_atom_site_label_2
_geom_bond_distance
_geom_bond_site_symmetry_2
U1 O5 1.764(6) .
U1 O3 1.768(6) .
U1 F7 2.194(4) .
U1 F9 2.283(5) .
U1 F5 2.309(5) 1_545
U1 OW2 2.426(5) .
U1 OW1 2.544(5) .
U2 O8 1.753(6) .
U2 O2 1.769(6) .
U2 F2 2.277(4) .
U2 F6 2.284(5) .
U2 F9 2.293(5) .
U2 F3 2.356(4) 2_545
U2 F8 2.374(4) .
U3 O4 1.767(6) .
U3 O6 1.778(6) .
U3 F10 2.178(6) .
U3 F6 2.319(5) .
U3 F1 2.340(4) .
U3 F4 2.343(4) .
U3 OW3 2.459(5) .
U4 O7 1.764(6) .
U4 O1 1.771(6) .
U4 F5 2.284(5) .
U4 F1 2.284(4) .
U4 F3 2.290(4) .
U4 F4 2.334(4) .
U4 F8 2.394(4) 2
F3 U2 2.356(4) 2
F5 U1 2.309(4) 1_565
F8 U4 2.394(4) 2_545
N1 C1 1.501(10) .
N1 C4 1.504(10) .
N1 C3 1.510(10) .
N1 C2 1.513(10) .
N2 C6 1.503(12) .
N2 C8 1.510(11) .
N2 C5 1.517(12) .
N2 C7 1.517(12) .
C1 C11 1.520(13) .
C2 C12 1.498(13) .
C5 C13 1.515(16) .
C16 C7 1.518(15) .
C3 C10 1.491(13) .
C6 C14 1.523(16) .
C4 C9 1.506(13) .
C8 C15 1.510(13) .
